data_7246746
loop_
_publ_author_name
'Zhou, Fuli'
'Body, Carole'
'Robeyns, Koen'
'Leyssens, Tom'
'Shemchuk, Oleksii'

_publ_section_title
;
 On the pairwise cocrystallization of racemic compounds
;
_journal_issue 20
_journal_name_full CrystEngComm
_journal_page_first 3060
_journal_page_last 3065
_journal_paper_doi 10.1039/D3CE00226H
_journal_volume 25
_journal_year 2023
_chemical_formula_moiety 'C10 H10 O4, C5 H9 N O2'
_chemical_formula_sum 'C15 H19 N O6'
_chemical_formula_weight 309.31
_space_group_crystal_system monoclinic
_space_group_IT_number 9
_space_group_name_Hall 'C -2yc'
_space_group_name_H-M_alt 'C 1 c 1'
_atom_sites_solution_hydrogens geom
_atom_sites_solution_primary dual
_audit_creation_method SHELXL-2018/3
_audit_update_record
;
2023-03-09 deposited with the CCDC.	2023-04-28 downloaded from the CCDC.
;
_cell_angle_alpha 90
_cell_angle_beta 90.640(12)
_cell_angle_gamma 90
_cell_formula_units_Z 8
_cell_length_a 5.7579(8)
_cell_length_b 19.399(3)
_cell_length_c 27.176(3)
_cell_measurement_reflns_used 1084
_cell_measurement_temperature 297(2)
_cell_measurement_theta_max 21.6180
_cell_measurement_theta_min 2.9670
_cell_volume 3035.3(7)
_computing_cell_refinement
;
CrysAlisPro, Agilent Technologies,
Version 1.171.37.35 (release 13-08-2014 CrysAlis171 .NET)
(compiled Aug 13 2014,18:06:01)
;
_computing_data_collection MAR
_computing_data_reduction
;
CrysAlisPro, Agilent Technologies,
Version 1.171.37.35 (release 13-08-2014 CrysAlis171 .NET)
(compiled Aug 13 2014,18:06:01)
;
_computing_molecular_graphics 'MERCURY (Macrae et al., 2008)'
_computing_publication_material
;
'MERCURY (Macrae et al., 2008), Platon (Spek, 2009)'
;
_computing_structure_refinement 'SHELXL-2018/3 (Sheldrick, 2018)'
_computing_structure_solution 'SHELXT (Sheldrick, 2015)'
_diffrn_ambient_temperature 297(2)
_diffrn_measured_fraction_theta_full 0.981
_diffrn_measured_fraction_theta_max 0.997
_diffrn_measurement_device_type 'MAR345 image plate'
_diffrn_measurement_method
;
'120 images, \D\F 1.5\% '
;
_diffrn_radiation_type MoK\a
_diffrn_radiation_wavelength 0.71073
_diffrn_reflns_av_unetI/netI 0.1135
_diffrn_reflns_Laue_measured_fraction_full 0.981
_diffrn_reflns_Laue_measured_fraction_max 0.997
_diffrn_reflns_limit_h_max 5
_diffrn_reflns_limit_h_min -5
_diffrn_reflns_limit_k_max 17
_diffrn_reflns_limit_k_min -17
_diffrn_reflns_limit_l_max 24
_diffrn_reflns_limit_l_min -24
_diffrn_reflns_number 2332
_diffrn_reflns_point_group_measured_fraction_full 0.958
_diffrn_reflns_point_group_measured_fraction_max 0.973
_diffrn_reflns_theta_full 18.939
_diffrn_reflns_theta_max 18.939
_diffrn_reflns_theta_min 2.998
_diffrn_source 'Incoatec microfocus source'
_exptl_absorpt_coefficient_mu 0.105
_exptl_absorpt_correction_T_max 1.00000
_exptl_absorpt_correction_T_min 0.67936
_exptl_absorpt_correction_type multi-scan
_exptl_absorpt_process_details
;
CrysAlisPro, Agilent Technologies,
Version 1.171.37.35 (release 13-08-2014 CrysAlis171 .NET)
(compiled Aug 13 2014,18:06:01)
Empirical absorption correction using spherical harmonics,
 implemented in SCALE3 ABSPACK scaling algorithm.
;
_exptl_crystal_colour colourless
_exptl_crystal_density_diffrn 1.354
_exptl_crystal_description needle
_exptl_crystal_F_000 1312
_exptl_crystal_size_max 0.20
_exptl_crystal_size_mid 0.03
_exptl_crystal_size_min 0.01
_refine_diff_density_max 0.222
_refine_diff_density_min -0.236
_refine_diff_density_rms 0.059
_refine_ls_abs_structure_details
;
 Flack x determined using 562 quotients [(I+)-(I-)]/[(I+)+(I-)]
 (Parsons, Flack and Wagner, Acta Cryst. B69 (2013) 249-259).
;
_refine_ls_abs_structure_Flack -1.3(10)
_refine_ls_extinction_method none
_refine_ls_goodness_of_fit_ref 1.099
_refine_ls_hydrogen_treatment constr
_refine_ls_matrix_type full
_refine_ls_number_parameters 398
_refine_ls_number_reflns 2332
_refine_ls_number_restraints 366
_refine_ls_restrained_S_all 1.055
_refine_ls_R_factor_all 0.1125
_refine_ls_R_factor_gt 0.0819
_refine_ls_shift/su_max 0.000
_refine_ls_shift/su_mean 0.000
_refine_ls_structure_factor_coef Fsqd
_refine_ls_weighting_details 'w=1/[\s^2^(Fo^2^)+(0.0800P)^2^+18.0000P] where P=(Fo^2^+2Fc^2^)/3'
_refine_ls_weighting_scheme calc
_refine_ls_wR_factor_gt 0.1907
_refine_ls_wR_factor_ref 0.2203
_reflns_Friedel_coverage 0.947
_reflns_Friedel_fraction_full 0.935
_reflns_Friedel_fraction_max 0.950
_reflns_number_gt 1783
_reflns_number_total 2332
_reflns_threshold_expression 'I > 2\s(I)'
_cod_data_source_file d3ce00226h2.cif
_cod_data_source_block alex_A129_AA22
_cod_depositor_comments
;
Adding full bibliography for 7246740--7246756.cif.

2024-12-16
Z value and formula fixed to values more according to usual
chemical conventions.                 miguel
;
_cod_original_formula_sum 'C30 H38 N2 O12'
_cod_original_formula_weight 618.62
_cod_original_formula_units_Z 4
_cod_original_sg_symbol_H-M 'C c'
_cod_database_code 7246746
_shelx_shelxl_version_number 2018/3
_shelx_space_group_comment
;
The symmetry employed for this shelxl refinement is uniquely defined
by the following loop, which should always be used as a source of
symmetry information in preference to the above space-group names.
They are only intended as comments.
;

loop_
_space_group_symop_operation_xyz
'x, y, z'
'x, -y, z+1/2'
'x+1/2, y+1/2, z'
'x+1/2, -y+1/2, z+1/2'

loop_
_atom_site_label
_atom_site_type_symbol
_atom_site_fract_x
_atom_site_fract_y
_atom_site_fract_z
_atom_site_U_iso_or_equiv
_atom_site_adp_type
_atom_site_occupancy
_atom_site_site_symmetry_order
_atom_site_calc_flag
_atom_site_refinement_flags_posn
_atom_site_refinement_flags_adp
_atom_site_refinement_flags_occupancy
_atom_site_disorder_assembly
_atom_site_disorder_group
N1 N 0.836(4) 0.7981(11) 0.4575(8) 0.043(5) Uani 1 1 d . U . . .
H1A H 0.791826 0.762162 0.439339 0.051 Uiso 1 1 calc R U . . .
H1B H 0.964891 0.815717 0.444825 0.051 Uiso 1 1 calc R U . . .
C2 C 0.877(6) 0.7771(16) 0.5083(10) 0.061(8) Uani 1 1 d . U . . .
H2A H 0.871903 0.727260 0.510771 0.073 Uiso 1 1 calc R U . . .
H2AB H 1.028744 0.792613 0.519286 0.073 Uiso 1 1 calc R U . . .
C3 C 0.700(7) 0.8069(18) 0.5390(12) 0.076(9) Uani 1 1 d . U . . .
H3A H 0.762159 0.818934 0.571144 0.092 Uiso 1 1 calc R U . . .
H3AB H 0.570474 0.775438 0.542977 0.092 Uiso 1 1 calc R U . . .
C4 C 0.627(6) 0.8701(15) 0.5108(10) 0.057(7) Uani 1 1 d . U . . .
H4A H 0.467839 0.882429 0.517993 0.069 Uiso 1 1 calc R U . . .
H4AB H 0.727110 0.908874 0.518832 0.069 Uiso 1 1 calc R U . . .
C5 C 0.651(5) 0.8505(15) 0.4588(10) 0.048(6) Uani 1 1 d . U . . .
H5 H 0.692935 0.890561 0.438819 0.057 Uiso 1 1 calc R U . . .
C6 C 0.421(6) 0.8186(16) 0.4400(10) 0.046(7) Uani 1 1 d . U . . .
O7 O 0.415(4) 0.7537(10) 0.4365(7) 0.061(5) Uani 1 1 d . U . . .
O8 O 0.249(4) 0.8572(9) 0.4315(7) 0.057(5) Uani 1 1 d . U . . .
N11 N 0.367(4) 0.5885(11) 0.5460(8) 0.046(5) Uani 1 1 d . U . . .
H11A H 0.239922 0.568800 0.557839 0.055 Uiso 1 1 calc R U . . .
H11B H 0.405177 0.623870 0.565332 0.055 Uiso 1 1 calc R U . . .
C12 C 0.322(6) 0.6133(16) 0.4947(11) 0.062(8) Uani 1 1 d . U . . .
H12A H 0.158095 0.610435 0.486625 0.075 Uiso 1 1 calc R U . . .
H12B H 0.372070 0.660814 0.491161 0.075 Uiso 1 1 calc R U . . .
C13 C 0.449(8) 0.571(2) 0.4644(13) 0.096(10) Uani 1 1 d . U . . .
H13A H 0.558383 0.598471 0.446069 0.115 Uiso 1 1 calc R U . . .
H13B H 0.344359 0.549104 0.440806 0.115 Uiso 1 1 calc R U . . .
C14 C 0.573(6) 0.5188(16) 0.4895(10) 0.058(7) Uani 1 1 d . U . . .
H14A H 0.731925 0.517204 0.478313 0.069 Uiso 1 1 calc R U . . .
H14B H 0.501462 0.474248 0.483488 0.069 Uiso 1 1 calc R U . . .
C15 C 0.566(5) 0.5363(15) 0.5448(10) 0.049(6) Uani 1 1 d . U . . .
H15 H 0.527759 0.495353 0.564129 0.059 Uiso 1 1 calc R U . . .
C16 C 0.786(5) 0.5677(15) 0.5628(9) 0.041(6) Uani 1 1 d . U . . .
O17 O 0.787(4) 0.6321(10) 0.5696(7) 0.065(6) Uani 1 1 d . U . . .
O18 O 0.955(4) 0.5295(10) 0.5673(7) 0.061(6) Uani 1 1 d . U . . .
C21 C -0.464(6) 0.5424(17) 0.2526(11) 0.069(8) Uani 1 1 d . U . . .
H21 H -0.573494 0.572167 0.265797 0.083 Uiso 1 1 calc R U . . .
C22 C -0.505(6) 0.5119(19) 0.2068(12) 0.076(8) Uani 1 1 d . U . . .
H22 H -0.636069 0.524014 0.188385 0.091 Uiso 1 1 calc R U . . .
C23 C -0.362(7) 0.4668(19) 0.1903(11) 0.074(9) Uani 1 1 d . U . . .
H23 H -0.400758 0.444928 0.160900 0.089 Uiso 1 1 calc R U . . .
C24 C -0.162(7) 0.4491(18) 0.2122(11) 0.075(8) Uani 1 1 d . U . . .
H24 H -0.060803 0.417258 0.198399 0.090 Uiso 1 1 calc R U . . .
C25 C -0.113(5) 0.4818(15) 0.2574(10) 0.053(7) Uani 1 1 d . U . . .
H25 H 0.025134 0.471757 0.274071 0.064 Uiso 1 1 calc R U . . .
C26 C -0.268(5) 0.5291(15) 0.2777(10) 0.056(6) Uani 1 1 d . U . . .
C27 C -0.206(6) 0.5615(15) 0.3272(10) 0.058(6) Uani 1 1 d . U . . .
H27 H -0.346522 0.584811 0.338306 0.070 Uiso 1 1 calc R U . . .
C28 C -0.152(7) 0.5070(18) 0.3651(11) 0.057(7) Uani 1 1 d . U . . .
O29 O -0.326(4) 0.4634(11) 0.3730(7) 0.069(6) Uani 1 1 d . U . . .
H29 H -0.285935 0.435328 0.394027 0.104 Uiso 1 1 calc R U . . .
O30 O 0.029(5) 0.5010(12) 0.3847(9) 0.085(7) Uani 1 1 d . U . . .
C31 C -0.027(7) 0.6154(17) 0.3228(12) 0.069(8) Uani 1 1 d . U . . .
H31A H -0.077774 0.648481 0.298146 0.083 Uiso 1 1 calc R U . . .
H31B H 0.115260 0.594507 0.311373 0.083 Uiso 1 1 calc R U . . .
C32 C 0.023(7) 0.6533(18) 0.3700(13) 0.063(8) Uani 1 1 d . U . . .
O33 O -0.106(5) 0.6643(12) 0.4033(9) 0.085(7) Uani 1 1 d . U . . .
O34 O 0.237(4) 0.6778(11) 0.3667(7) 0.073(6) Uani 1 1 d . U . . .
H34 H 0.270402 0.699062 0.391892 0.110 Uiso 1 1 calc R U . . .
C41 C 1.413(6) 0.7005(15) 0.7373(11) 0.061(7) Uani 1 1 d . U . . .
H41 H 1.528383 0.700048 0.713610 0.073 Uiso 1 1 calc R U . . .
C42 C 1.439(7) 0.6604(17) 0.7802(12) 0.076(9) Uani 1 1 d . U . . .
H42 H 1.566423 0.631532 0.783979 0.092 Uiso 1 1 calc R U . . .
C43 C 1.287(7) 0.6637(17) 0.8136(12) 0.077(9) Uani 1 1 d . U . . .
H43 H 1.311776 0.638283 0.842150 0.093 Uiso 1 1 calc R U . . .
C44 C 1.093(6) 0.7021(18) 0.8099(12) 0.077(8) Uani 1 1 d . U . . .
H44 H 0.982593 0.703334 0.834632 0.092 Uiso 1 1 calc R U . . .
C45 C 1.068(6) 0.7410(17) 0.7654(11) 0.070(8) Uani 1 1 d . U . . .
H45 H 0.937287 0.768622 0.761074 0.084 Uiso 1 1 calc R U . . .
C46 C 1.223(5) 0.7392(15) 0.7304(9) 0.049(6) Uani 1 1 d . U . . .
C47 C 1.193(6) 0.7820(14) 0.6822(10) 0.053(6) Uani 1 1 d . U . . .
H47 H 1.056986 0.811925 0.685229 0.064 Uiso 1 1 calc R U . . .
C48 C 1.153(6) 0.7314(15) 0.6395(11) 0.045(6) Uani 1 1 d . U . . .
O49 O 0.934(4) 0.7136(10) 0.6404(6) 0.062(6) Uani 1 1 d . U . . .
H49 H 0.906906 0.686493 0.617952 0.093 Uiso 1 1 calc R U . . .
O50 O 1.290(4) 0.7101(11) 0.6121(7) 0.072(6) Uani 1 1 d . U . . .
C51 C 1.404(6) 0.8259(14) 0.6715(11) 0.053(7) Uani 1 1 d . U . . .
H51A H 1.532299 0.796538 0.661753 0.063 Uiso 1 1 calc R U . . .
H51B H 1.451328 0.850682 0.700952 0.063 Uiso 1 1 calc R U . . .
C52 C 1.350(6) 0.8777(17) 0.6301(11) 0.058(8) Uani 1 1 d . U . . .
O53 O 1.518(4) 0.9236(10) 0.6272(7) 0.064(6) Uani 1 1 d . U . . .
H53 H 1.486564 0.951421 0.605381 0.095 Uiso 1 1 calc R U . . .
O54 O 1.180(4) 0.8781(11) 0.6056(7) 0.068(6) Uani 1 1 d . U . . .

loop_
_atom_site_aniso_label
_atom_site_aniso_U_11
_atom_site_aniso_U_22
_atom_site_aniso_U_33
_atom_site_aniso_U_23
_atom_site_aniso_U_13
_atom_site_aniso_U_12
N1 0.044(10) 0.045(11) 0.040(9) -0.011(9) -0.002(9) -0.005(9)
C2 0.066(14) 0.062(14) 0.055(11) 0.023(11) 0.006(11) 0.002(11)
C3 0.090(16) 0.085(15) 0.054(11) 0.008(11) 0.009(12) 0.011(13)
C4 0.070(14) 0.049(13) 0.053(11) -0.016(10) 0.008(10) -0.004(11)
C5 0.060(11) 0.038(12) 0.046(10) -0.001(10) 0.000(10) 0.002(9)
C6 0.053(11) 0.047(11) 0.039(12) 0.000(11) 0.006(11) 0.003(10)
O7 0.072(13) 0.041(10) 0.070(12) -0.011(10) -0.009(11) -0.004(10)
O8 0.066(12) 0.041(12) 0.064(12) 0.014(10) -0.002(11) -0.002(10)
N11 0.048(10) 0.042(11) 0.049(9) 0.004(9) 0.003(9) 0.000(9)
C12 0.075(15) 0.058(14) 0.055(11) 0.012(10) 0.003(11) 0.004(11)
C13 0.121(17) 0.105(16) 0.061(11) 0.001(12) 0.006(12) 0.030(13)
C14 0.063(15) 0.058(13) 0.052(10) -0.016(10) -0.003(10) -0.005(11)
C15 0.060(11) 0.038(12) 0.049(10) 0.003(10) 0.005(10) 0.000(9)
C16 0.051(10) 0.042(11) 0.030(11) 0.009(10) 0.003(10) 0.005(10)
O17 0.092(15) 0.041(10) 0.060(11) -0.004(10) -0.003(11) -0.014(10)
O18 0.061(11) 0.058(12) 0.065(12) 0.018(11) 0.013(10) 0.007(10)
C21 0.065(13) 0.069(14) 0.072(12) -0.009(11) -0.002(11) 0.005(12)
C22 0.079(14) 0.083(16) 0.065(12) 0.007(11) -0.010(11) 0.003(12)
C23 0.086(14) 0.078(15) 0.059(13) -0.012(12) 0.006(11) -0.015(12)
C24 0.085(14) 0.071(15) 0.069(13) -0.013(11) 0.017(11) 0.004(12)
C25 0.060(13) 0.047(13) 0.053(11) 0.013(10) -0.004(10) 0.007(10)
C26 0.073(13) 0.047(13) 0.046(10) 0.002(9) 0.003(9) 0.002(10)
C27 0.079(14) 0.047(12) 0.049(11) 0.002(8) -0.002(10) -0.001(10)
C28 0.072(13) 0.052(13) 0.049(11) -0.004(10) 0.002(11) 0.003(11)
O29 0.100(14) 0.054(12) 0.053(11) 0.005(10) -0.008(12) -0.010(11)
O30 0.095(14) 0.059(13) 0.098(16) 0.026(12) -0.023(13) -0.003(13)
C31 0.079(15) 0.065(13) 0.064(11) 0.004(10) -0.006(11) -0.008(11)
C32 0.078(14) 0.053(14) 0.059(12) 0.006(11) -0.011(11) 0.005(12)
O33 0.101(16) 0.058(14) 0.095(15) -0.011(12) 0.015(12) -0.007(14)
O34 0.107(14) 0.069(13) 0.044(11) -0.020(10) 0.009(11) -0.020(13)
C41 0.065(13) 0.062(14) 0.056(12) -0.004(10) 0.001(11) 0.007(11)
C42 0.083(14) 0.071(15) 0.076(14) 0.011(11) 0.003(11) 0.009(13)
C43 0.097(15) 0.074(15) 0.061(13) 0.001(12) 0.003(11) -0.001(12)
C44 0.084(14) 0.082(16) 0.065(12) 0.008(11) 0.014(12) -0.008(12)
C45 0.076(14) 0.070(15) 0.063(11) -0.002(11) 0.016(10) 0.006(12)
C46 0.057(13) 0.046(13) 0.043(9) -0.003(9) 0.000(9) -0.008(10)
C47 0.065(13) 0.045(12) 0.049(10) -0.005(7) 0.004(10) 0.004(10)
C48 0.055(12) 0.039(12) 0.041(10) 0.007(10) -0.005(10) 0.012(11)
O49 0.080(12) 0.065(13) 0.040(11) -0.005(10) 0.002(10) -0.012(11)
O50 0.100(15) 0.056(12) 0.060(12) -0.020(9) 0.023(12) -0.004(13)
C51 0.066(13) 0.046(12) 0.047(12) 0.005(9) -0.001(10) 0.000(10)
C52 0.069(14) 0.051(13) 0.052(13) 0.003(10) -0.007(11) -0.005(11)
O53 0.088(14) 0.044(11) 0.058(12) 0.014(9) -0.008(11) -0.005(10)
O54 0.078(13) 0.069(13) 0.056(12) 0.010(10) -0.013(10) -0.006(12)

loop_
_atom_type_symbol
_atom_type_description
_atom_type_scat_dispersion_real
_atom_type_scat_dispersion_imag
_atom_type_scat_source
C C 0.0033 0.0016 'International Tables Vol C Tables 4.2.6.8 and 6.1.1.4'
H H 0.0000 0.0000 'International Tables Vol C Tables 4.2.6.8 and 6.1.1.4'
N N 0.0061 0.0033 'International Tables Vol C Tables 4.2.6.8 and 6.1.1.4'
O O 0.0106 0.0060 'International Tables Vol C Tables 4.2.6.8 and 6.1.1.4'

loop_
_geom_angle_atom_site_label_1
_geom_angle_atom_site_label_2
_geom_angle_atom_site_label_3
_geom_angle
_geom_angle_site_symmetry_1
_geom_angle_site_symmetry_3
_geom_angle_publ_flag
C2 N1 C5 106(2) . . ?
C2 N1 H1A 110.5 . . ?
C5 N1 H1A 110.5 . . ?
C2 N1 H1B 110.5 . . ?
C5 N1 H1B 110.5 . . ?
H1A N1 H1B 108.7 . . ?
C3 C2 N1 109(3) . . ?
C3 C2 H2A 109.8 . . ?
N1 C2 H2A 109.8 . . ?
C3 C2 H2AB 109.8 . . ?
N1 C2 H2AB 109.8 . . ?
H2A C2 H2AB 108.3 . . ?
C2 C3 C4 103(3) . . ?
C2 C3 H3A 111.1 . . ?
C4 C3 H3A 111.1 . . ?
C2 C3 H3AB 111.1 . . ?
C4 C3 H3AB 111.1 . . ?
H3A C3 H3AB 109.1 . . ?
C5 C4 C3 104(2) . . ?
C5 C4 H4A 110.9 . . ?
C3 C4 H4A 110.9 . . ?
C5 C4 H4AB 110.9 . . ?
C3 C4 H4AB 110.9 . . ?
H4A C4 H4AB 108.9 . . ?
C4 C5 N1 106(2) . . ?
C4 C5 C6 109(3) . . ?
N1 C5 C6 110(2) . . ?
C4 C5 H5 110.6 . . ?
N1 C5 H5 110.6 . . ?
C6 C5 H5 110.6 . . ?
O8 C6 O7 124(3) . . ?
O8 C6 C5 119(3) . . ?
O7 C6 C5 116(3) . . ?
C12 N11 C15 108(2) . . ?
C12 N11 H11A 110.0 . . ?
C15 N11 H11A 110.0 . . ?
C12 N11 H11B 110.0 . . ?
C15 N11 H11B 110.0 . . ?
H11A N11 H11B 108.4 . . ?
C13 C12 N11 106(3) . . ?
C13 C12 H12A 110.5 . . ?
N11 C12 H12A 110.5 . . ?
C13 C12 H12B 110.5 . . ?
N11 C12 H12B 110.5 . . ?
H12A C12 H12B 108.7 . . ?
C12 C13 C14 114(3) . . ?
C12 C13 H13A 108.8 . . ?
C14 C13 H13A 108.8 . . ?
C12 C13 H13B 108.8 . . ?
C14 C13 H13B 108.8 . . ?
H13A C13 H13B 107.6 . . ?
C13 C14 C15 107(3) . . ?
C13 C14 H14A 110.2 . . ?
C15 C14 H14A 110.2 . . ?
C13 C14 H14B 110.2 . . ?
C15 C14 H14B 110.2 . . ?
H14A C14 H14B 108.5 . . ?
C16 C15 N11 111(2) . . ?
C16 C15 C14 113(2) . . ?
N11 C15 C14 101(2) . . ?
C16 C15 H15 110.6 . . ?
N11 C15 H15 110.6 . . ?
C14 C15 H15 110.6 . . ?
O18 C16 O17 125(3) . . ?
O18 C16 C15 117(3) . . ?
O17 C16 C15 117(3) . . ?
C26 C21 C22 120(3) . . ?
C26 C21 H21 119.8 . . ?
C22 C21 H21 119.8 . . ?
C23 C22 C21 120(3) . . ?
C23 C22 H22 120.2 . . ?
C21 C22 H22 120.2 . . ?
C22 C23 C24 125(3) . . ?
C22 C23 H23 117.5 . . ?
C24 C23 H23 117.5 . . ?
C23 C24 C25 116(3) . . ?
C23 C24 H24 122.1 . . ?
C25 C24 H24 122.1 . . ?
C26 C25 C24 121(3) . . ?
C26 C25 H25 119.4 . . ?
C24 C25 H25 119.4 . . ?
C21 C26 C25 118(3) . . ?
C21 C26 C27 124(3) . . ?
C25 C26 C27 118(3) . . ?
C31 C27 C28 115(3) . . ?
C31 C27 C26 112(3) . . ?
C28 C27 C26 111(2) . . ?
C31 C27 H27 106.1 . . ?
C28 C27 H27 106.1 . . ?
C26 C27 H27 106.1 . . ?
O30 C28 O29 122(3) . . ?
O30 C28 C27 124(3) . . ?
O29 C28 C27 114(3) . . ?
C28 O29 H29 109.5 . . ?
C27 C31 C32 114(3) . . ?
C27 C31 H31A 108.7 . . ?
C32 C31 H31A 108.7 . . ?
C27 C31 H31B 108.7 . . ?
C32 C31 H31B 108.7 . . ?
H31A C31 H31B 107.6 . . ?
O33 C32 O34 125(3) . . ?
O33 C32 C31 128(4) . . ?
O34 C32 C31 107(3) . . ?
C32 O34 H34 109.5 . . ?
C46 C41 C42 120(3) . . ?
C46 C41 H41 119.9 . . ?
C42 C41 H41 119.9 . . ?
C43 C42 C41 120(4) . . ?
C43 C42 H42 120.0 . . ?
C41 C42 H42 120.0 . . ?
C42 C43 C44 124(4) . . ?
C42 C43 H43 118.2 . . ?
C44 C43 H43 118.2 . . ?
C43 C44 C45 115(3) . . ?
C43 C44 H44 122.3 . . ?
C45 C44 H44 122.3 . . ?
C46 C45 C44 122(3) . . ?
C46 C45 H45 118.8 . . ?
C44 C45 H45 118.8 . . ?
C45 C46 C41 118(3) . . ?
C45 C46 C47 122(3) . . ?
C41 C46 C47 120(3) . . ?
C51 C47 C48 109(3) . . ?
C51 C47 C46 112(3) . . ?
C48 C47 C46 108(2) . . ?
C51 C47 H47 109.1 . . ?
C48 C47 H47 109.1 . . ?
C46 C47 H47 109.1 . . ?
O50 C48 O49 125(3) . . ?
O50 C48 C47 128(3) . . ?
O49 C48 C47 107(3) . . ?
C48 O49 H49 109.5 . . ?
C47 C51 C52 111(3) . . ?
C47 C51 H51A 109.5 . . ?
C52 C51 H51A 109.5 . . ?
C47 C51 H51B 109.5 . . ?
C52 C51 H51B 109.5 . . ?
H51A C51 H51B 108.1 . . ?
O54 C52 O53 125(3) . . ?
O54 C52 C51 125(3) . . ?
O53 C52 C51 110(3) . . ?
C52 O53 H53 109.5 . . ?

loop_
_geom_bond_atom_site_label_1
_geom_bond_atom_site_label_2
_geom_bond_distance
_geom_bond_site_symmetry_2
_geom_bond_publ_flag
N1 C2 1.46(3) . ?
N1 C5 1.47(3) . ?
N1 H1A 0.8900 . ?
N1 H1B 0.8900 . ?
C2 C3 1.44(4) . ?
C2 H2A 0.9700 . ?
C2 H2AB 0.9700 . ?
C3 C4 1.50(4) . ?
C3 H3A 0.9700 . ?
C3 H3AB 0.9700 . ?
C4 C5 1.47(4) . ?
C4 H4A 0.9700 . ?
C4 H4AB 0.9700 . ?
C5 C6 1.54(4) . ?
C5 H5 0.9800 . ?
C6 O8 1.26(3) . ?
C6 O7 1.26(3) . ?
N11 C12 1.49(4) . ?
N11 C15 1.53(3) . ?
N11 H11A 0.8900 . ?
N11 H11B 0.8900 . ?
C12 C13 1.38(4) . ?
C12 H12A 0.9700 . ?
C12 H12B 0.9700 . ?
C13 C14 1.40(4) . ?
C13 H13A 0.9700 . ?
C13 H13B 0.9700 . ?
C14 C15 1.54(4) . ?
C14 H14A 0.9700 . ?
C14 H14B 0.9700 . ?
C15 C16 1.48(4) . ?
C15 H15 0.9800 . ?
C16 O18 1.23(3) . ?
C16 O17 1.26(3) . ?
C21 C26 1.34(4) . ?
C21 C22 1.40(4) . ?
C21 H21 0.9300 . ?
C22 C23 1.29(5) . ?
C22 H22 0.9300 . ?
C23 C24 1.34(5) . ?
C23 H23 0.9300 . ?
C24 C25 1.41(4) . ?
C24 H24 0.9300 . ?
C25 C26 1.40(4) . ?
C25 H25 0.9300 . ?
C26 C27 1.52(4) . ?
C27 C31 1.47(4) . ?
C27 C28 1.50(4) . ?
C27 H27 0.9800 . ?
C28 O30 1.17(4) . ?
C28 O29 1.33(4) . ?
O29 H29 0.8200 . ?
C31 C32 1.50(5) . ?
C31 H31A 0.9700 . ?
C31 H31B 0.9700 . ?
C32 O33 1.20(4) . ?
C32 O34 1.32(4) . ?
O34 H34 0.8200 . ?
C41 C46 1.34(4) . ?
C41 C42 1.41(4) . ?
C41 H41 0.9300 . ?
C42 C43 1.27(4) . ?
C42 H42 0.9300 . ?
C43 C44 1.35(4) . ?
C43 H43 0.9300 . ?
C44 C45 1.43(4) . ?
C44 H44 0.9300 . ?
C45 C46 1.31(4) . ?
C45 H45 0.9300 . ?
C46 C47 1.56(4) . ?
C47 C51 1.52(4) . ?
C47 C48 1.54(4) . ?
C47 H47 0.9800 . ?
C48 O50 1.17(3) . ?
C48 O49 1.31(4) . ?
O49 H49 0.8200 . ?
C51 C52 1.54(4) . ?
C51 H51A 0.9700 . ?
C51 H51B 0.9700 . ?
C52 O54 1.18(4) . ?
C52 O53 1.32(4) . ?
O53 H53 0.8200 . ?

loop_
_geom_torsion_atom_site_label_1
_geom_torsion_atom_site_label_2
_geom_torsion_atom_site_label_3
_geom_torsion_atom_site_label_4
_geom_torsion
_geom_torsion_site_symmetry_1
_geom_torsion_site_symmetry_2
_geom_torsion_site_symmetry_3
_geom_torsion_site_symmetry_4
_geom_torsion_publ_flag
C5 N1 C2 C3 9(3) . . . . ?
N1 C2 C3 C4 -26(4) . . . . ?
C2 C3 C4 C5 33(4) . . . . ?
C3 C4 C5 N1 -29(3) . . . . ?
C3 C4 C5 C6 89(3) . . . . ?
C2 N1 C5 C4 13(3) . . . . ?
C2 N1 C5 C6 -105(3) . . . . ?
C4 C5 C6 O8 74(3) . . . . ?
N1 C5 C6 O8 -170(2) . . . . ?
C4 C5 C6 O7 -102(3) . . . . ?
N1 C5 C6 O7 13(3) . . . . ?
C15 N11 C12 C13 11(3) . . . . ?
N11 C12 C13 C14 1(4) . . . . ?
C12 C13 C14 C15 -12(5) . . . . ?
C12 N11 C15 C16 103(3) . . . . ?
C12 N11 C15 C14 -16(3) . . . . ?
C13 C14 C15 C16 -102(3) . . . . ?
C13 C14 C15 N11 17(3) . . . . ?
N11 C15 C16 O18 175(2) . . . . ?
C14 C15 C16 O18 -73(3) . . . . ?
N11 C15 C16 O17 -10(3) . . . . ?
C14 C15 C16 O17 103(3) . . . . ?
C26 C21 C22 C23 5(5) . . . . ?
C21 C22 C23 C24 -5(6) . . . . ?
C22 C23 C24 C25 2(5) . . . . ?
C23 C24 C25 C26 1(5) . . . . ?
C22 C21 C26 C25 -3(5) . . . . ?
C22 C21 C26 C27 178(3) . . . . ?
C24 C25 C26 C21 0(5) . . . . ?
C24 C25 C26 C27 179(3) . . . . ?
C21 C26 C27 C31 -105(4) . . . . ?
C25 C26 C27 C31 76(4) . . . . ?
C21 C26 C27 C28 125(3) . . . . ?
C25 C26 C27 C28 -54(4) . . . . ?
C31 C27 C28 O30 -11(5) . . . . ?
C26 C27 C28 O30 118(4) . . . . ?
C31 C27 C28 O29 172(3) . . . . ?
C26 C27 C28 O29 -59(4) . . . . ?
C28 C27 C31 C32 -57(4) . . . . ?
C26 C27 C31 C32 175(3) . . . . ?
C27 C31 C32 O33 -30(5) . . . . ?
C27 C31 C32 O34 155(3) . . . . ?
C46 C41 C42 C43 -4(5) . . . . ?
C41 C42 C43 C44 3(6) . . . . ?
C42 C43 C44 C45 -1(5) . . . . ?
C43 C44 C45 C46 0(5) . . . . ?
C44 C45 C46 C41 -1(5) . . . . ?
C44 C45 C46 C47 -180(3) . . . . ?
C42 C41 C46 C45 3(5) . . . . ?
C42 C41 C46 C47 -179(3) . . . . ?
C45 C46 C47 C51 127(3) . . . . ?
C41 C46 C47 C51 -51(4) . . . . ?
C45 C46 C47 C48 -112(3) . . . . ?
C41 C46 C47 C48 69(4) . . . . ?
C51 C47 C48 O50 26(4) . . . . ?
C46 C47 C48 O50 -97(4) . . . . ?
C51 C47 C48 O49 -157(2) . . . . ?
C46 C47 C48 O49 81(3) . . . . ?
C48 C47 C51 C52 72(3) . . . . ?
C46 C47 C51 C52 -169(2) . . . . ?
C47 C51 C52 O54 -9(5) . . . . ?
C47 C51 C52 O53 168(2) . . . . ?
